data_4115397
loop_
_publ_author_name
'Masaaki Nakamoto'
'Tomohide Fukawa'
'Vladimir Ya. Lee'
'Akira Sekiguchi'

_publ_section_title
;
 Nearly Planar Nonsolvated Monomeric Silyl- and Germyllithiums as a Result
 of an Intramolecular CH-Li Agostic Interaction
;
_journal_name_full 'Journal of the American Chemical Society'
_journal_page_first 15160
_journal_page_last 15161
_journal_paper_doi 10.1021/ja021142r
_journal_volume 124
_journal_year 2002
_chemical_formula_sum 'C43 H95 Li O4 Si4'
_chemical_formula_weight 795.49
_chemical_name_systematic
;
  tris[di-tert-butyl(methyl)silyl]silyllithium (THF)4
;
_space_group_IT_number 14
_symmetry_cell_setting monoclinic
_symmetry_space_group_name_Hall '-P 2yn'
_symmetry_space_group_name_H-M 'P 1 21/n 1'
_atom_sites_solution_hydrogens geom
_atom_sites_solution_primary direct
_atom_sites_solution_secondary difmap
_audit_creation_method SHELXL-97
_cell_angle_alpha 90.00
_cell_angle_beta 93.628(15)
_cell_angle_gamma 90.00
_cell_formula_units_Z 4
_cell_length_a 14.829(5)
_cell_length_b 20.776(6)
_cell_length_c 16.806(3)
_cell_measurement_reflns_used 49025
_cell_measurement_temperature 120
_cell_measurement_theta_max 27.80
_cell_measurement_theta_min 2.03
_cell_volume 5167(2)
_computing_cell_refinement 'HKL scalepack'
_computing_data_collection 'MacScience Xpress'
_computing_data_reduction Denzo
_computing_molecular_graphics ORTEP
_computing_publication_material CIFTAB
_computing_structure_refinement 'SHELXL-97 (Sheldrick, 1997)'
_computing_structure_solution SIR92
_diffrn_ambient_temperature 120
_diffrn_measured_fraction_theta_full 0.571
_diffrn_measured_fraction_theta_max 0.571
_diffrn_measurement_device 'MacScience DIP2030 Image plate'
_diffrn_radiation_monochromator graphite
_diffrn_radiation_source 'rotating anode'
_diffrn_radiation_type MoK\a
_diffrn_radiation_wavelength 0.71070
_diffrn_reflns_av_R_equivalents 0.184
_diffrn_reflns_av_sigmaI/netI 0.3723
_diffrn_reflns_limit_h_max 18
_diffrn_reflns_limit_h_min 0
_diffrn_reflns_limit_k_max 26
_diffrn_reflns_limit_k_min 0
_diffrn_reflns_limit_l_max 20
_diffrn_reflns_limit_l_min -21
_diffrn_reflns_number 49025
_diffrn_reflns_theta_full 27.80
_diffrn_reflns_theta_max 27.80
_diffrn_reflns_theta_min 2.03
_exptl_absorpt_coefficient_mu 0.149
_exptl_absorpt_correction_type none
_exptl_crystal_colour Yellow
_exptl_crystal_density_diffrn 1.023
_exptl_crystal_description Cube
_exptl_crystal_F_000 1776
_exptl_crystal_size_max 0.10
_exptl_crystal_size_mid 0.10
_exptl_crystal_size_min 0.10
_refine_diff_density_max 0.613
_refine_diff_density_min -0.295
_refine_diff_density_rms 0.066
_refine_ls_extinction_coef 0.0020(5)
_refine_ls_extinction_expression Fc^*^=kFc[1+0.001xFc^2^\l^3^/sin(2\q)]^-1/4^
_refine_ls_extinction_method SHELXL
_refine_ls_goodness_of_fit_ref 0.771
_refine_ls_hydrogen_treatment mixed
_refine_ls_matrix_type full
_refine_ls_number_parameters 470
_refine_ls_number_reflns 6992
_refine_ls_number_restraints 0
_refine_ls_restrained_S_all 0.771
_refine_ls_R_factor_all 0.2460
_refine_ls_R_factor_gt 0.0775
_refine_ls_shift/su_max 0.001
_refine_ls_shift/su_mean 0.000
_refine_ls_structure_factor_coef Fsqd
_refine_ls_weighting_details 'calc w=1/[\s^2^(Fo^2^)+(0.1021P)^2^+0.0000P] where P=(Fo^2^+2Fc^2^)/3'
_refine_ls_weighting_scheme calc
_refine_ls_wR_factor_gt 0.1735
_refine_ls_wR_factor_ref 0.2247
_reflns_number_gt 2139
_reflns_number_total 6992
_reflns_threshold_expression >2sigma(I)
_cod_data_source_file ja021142r_3.cif
_cod_data_source_block shelxl
_cod_original_cell_volume 5167(3)
_cod_original_sg_symbol_H-M 'P 21/n '
_cod_database_code 4115397

loop_
_symmetry_equiv_pos_as_xyz
'x, y, z'
'-x+1/2, y+1/2, -z+1/2'
'-x, -y, -z'
'x-1/2, -y-1/2, z-1/2'

loop_
_atom_site_label
_atom_site_type_symbol
_atom_site_fract_x
_atom_site_fract_y
_atom_site_fract_z
_atom_site_U_iso_or_equiv
_atom_site_adp_type
_atom_site_occupancy
_atom_site_symmetry_multiplicity
_atom_site_calc_flag
_atom_site_refinement_flags
Si1 Si 0.17630(16) 0.34163(10) 0.23310(10) 0.0303(7) Uani 1 1 d .
Si2 Si 0.13599(17) 0.30902(11) 0.10038(12) 0.0401(8) Uani 1 1 d .
Si3 Si 0.11119(18) 0.28295(11) 0.33409(11) 0.0424(8) Uani 1 1 d .
Si4 Si 0.32699(17) 0.37681(11) 0.25995(12) 0.0436(8) Uani 1 1 d .
O1 O 0.6021(4) 0.0638(2) 0.2331(3) 0.0462(16) Uani 1 1 d .
O2 O 0.7434(4) 0.1715(2) 0.2360(3) 0.0423(16) Uani 1 1 d .
O3 O 0.7818(4) 0.0556(3) 0.3415(3) 0.065(2) Uani 1 1 d .
O4 O 0.7809(4) 0.0380(3) 0.1548(3) 0.0675(19) Uani 1 1 d .
C1 C 0.2286(5) 0.3393(4) 0.0345(4) 0.048(2) Uani 1 1 d .
H1A H 0.2843 0.3175 0.0490 0.072 Uiso 1 1 calc R
H1B H 0.2367 0.3848 0.0421 0.072 Uiso 1 1 calc R
H1C H 0.2110 0.3308 -0.0204 0.072 Uiso 1 1 calc R
C2 C 0.0338(6) 0.3586(4) 0.0609(4) 0.035(2) Uani 1 1 d .
C3 C 0.0567(6) 0.4299(4) 0.0644(4) 0.052(3) Uani 1 1 d .
H3A H 0.1082 0.4380 0.0340 0.078 Uiso 1 1 calc R
H3B H 0.0703 0.4424 0.1188 0.078 Uiso 1 1 calc R
H3C H 0.0061 0.4544 0.0425 0.078 Uiso 1 1 calc R
C4 C -0.0021(6) 0.3436(4) -0.0269(4) 0.064(3) Uani 1 1 d .
H4A H -0.0179 0.2989 -0.0314 0.095 Uiso 1 1 calc R
H4B H 0.0442 0.3532 -0.0626 0.095 Uiso 1 1 calc R
H4C H -0.0544 0.3695 -0.0405 0.095 Uiso 1 1 calc R
C5 C -0.0497(5) 0.3511(4) 0.1113(4) 0.046(3) Uani 1 1 d .
H5A H -0.0678 0.3068 0.1117 0.069 Uiso 1 1 calc R
H5B H -0.0985 0.3769 0.0884 0.069 Uiso 1 1 calc R
H5C H -0.0344 0.3651 0.1649 0.069 Uiso 1 1 calc R
C6 C 0.1246(7) 0.2198(4) 0.0660(4) 0.048(3) Uani 1 1 d .
C7 C 0.1413(6) 0.2111(4) -0.0224(4) 0.062(3) Uani 1 1 d .
H7A H 0.0976 0.2356 -0.0542 0.093 Uiso 1 1 calc R
H7B H 0.1358 0.1664 -0.0363 0.093 Uiso 1 1 calc R
H7C H 0.2010 0.2259 -0.0321 0.093 Uiso 1 1 calc R
C8 C 0.0293(8) 0.1920(4) 0.0756(4) 0.083(4) Uani 1 1 d .
H8A H -0.0146 0.2174 0.0452 0.125 Uiso 1 1 calc R
H8B H 0.0164 0.1929 0.1308 0.125 Uiso 1 1 calc R
H8C H 0.0269 0.1484 0.0567 0.125 Uiso 1 1 calc R
C9 C 0.1942(8) 0.1782(4) 0.1149(4) 0.092(4) Uani 1 1 d .
H9A H 0.1843 0.1822 0.1706 0.138 Uiso 1 1 calc R
H9B H 0.2541 0.1924 0.1055 0.138 Uiso 1 1 calc R
H9C H 0.1873 0.1339 0.0991 0.138 Uiso 1 1 calc R
C10 C 0.0117(6) 0.2356(4) 0.2848(4) 0.058(3) Uani 1 1 d .
H10A H -0.0254 0.2639 0.2516 0.086 Uiso 1 1 calc R
H10B H -0.0236 0.2175 0.3253 0.086 Uiso 1 1 calc R
H10C H 0.0343 0.2016 0.2529 0.086 Uiso 1 1 calc R
C11 C 0.0512(5) 0.3426(4) 0.4025(4) 0.038(2) Uani 1 1 d .
C12 C 0.1140(6) 0.3936(4) 0.4396(4) 0.053(3) Uani 1 1 d .
H12A H 0.1451 0.4147 0.3985 0.080 Uiso 1 1 calc R
H12B H 0.1573 0.3736 0.4768 0.080 Uiso 1 1 calc R
H12C H 0.0794 0.4246 0.4670 0.080 Uiso 1 1 calc R
C13 C -0.0198(6) 0.3800(4) 0.3505(4) 0.060(3) Uani 1 1 d .
H13A H 0.0090 0.4012 0.3082 0.090 Uiso 1 1 calc R
H13B H -0.0481 0.4114 0.3826 0.090 Uiso 1 1 calc R
H13C H -0.0646 0.3506 0.3283 0.090 Uiso 1 1 calc R
C14 C 0.0007(6) 0.3110(4) 0.4695(4) 0.061(3) Uani 1 1 d .
H14A H -0.0397 0.2787 0.4473 0.092 Uiso 1 1 calc R
H14B H -0.0332 0.3432 0.4958 0.092 Uiso 1 1 calc R
H14C H 0.0436 0.2915 0.5074 0.092 Uiso 1 1 calc R
C15 C 0.1762(6) 0.2176(4) 0.3985(4) 0.034(2) Uani 1 1 d .
C16 C 0.2260(7) 0.2450(4) 0.4755(4) 0.096(4) Uani 1 1 d .
H16A H 0.1831 0.2655 0.5077 0.145 Uiso 1 1 calc R
H16B H 0.2704 0.2758 0.4613 0.145 Uiso 1 1 calc R
H16C H 0.2553 0.2105 0.5051 0.145 Uiso 1 1 calc R
C17 C 0.1113(7) 0.1654(4) 0.4257(5) 0.077(3) Uani 1 1 d .
H17A H 0.0671 0.1846 0.4576 0.116 Uiso 1 1 calc R
H17B H 0.1449 0.1336 0.4567 0.116 Uiso 1 1 calc R
H17C H 0.0815 0.1452 0.3799 0.116 Uiso 1 1 calc R
C18 C 0.2447(6) 0.1844(4) 0.3499(4) 0.048(3) Uani 1 1 d .
H18A H 0.2865 0.2156 0.3319 0.072 Uiso 1 1 calc R
H18B H 0.2142 0.1638 0.3047 0.072 Uiso 1 1 calc R
H18C H 0.2768 0.1528 0.3822 0.072 Uiso 1 1 calc R
C19 C 0.3536(6) 0.3683(4) 0.3727(4) 0.075(3) Uani 1 1 d .
H19A H 0.3543 0.3236 0.3869 0.113 Uiso 1 1 calc R
H19B H 0.3082 0.3902 0.4007 0.113 Uiso 1 1 calc R
H19C H 0.4116 0.3870 0.3869 0.113 Uiso 1 1 calc R
C20 C 0.3292(5) 0.4692(4) 0.2434(4) 0.033(2) Uani 1 1 d .
C21 C 0.2656(5) 0.5000(4) 0.3000(4) 0.049(3) Uani 1 1 d .
H21A H 0.2852 0.4896 0.3540 0.074 Uiso 1 1 calc R
H21B H 0.2054 0.4839 0.2886 0.074 Uiso 1 1 calc R
H21C H 0.2659 0.5459 0.2932 0.074 Uiso 1 1 calc R
C22 C 0.2967(6) 0.4877(4) 0.1581(4) 0.052(3) Uani 1 1 d .
H22A H 0.3360 0.4688 0.1213 0.079 Uiso 1 1 calc R
H22B H 0.2974 0.5336 0.1527 0.079 Uiso 1 1 calc R
H22C H 0.2363 0.4721 0.1469 0.079 Uiso 1 1 calc R
C23 C 0.4242(6) 0.5010(4) 0.2621(5) 0.066(3) Uani 1 1 d .
H23A H 0.4669 0.4828 0.2278 0.099 Uiso 1 1 calc R
H23B H 0.4438 0.4931 0.3167 0.099 Uiso 1 1 calc R
H23C H 0.4199 0.5466 0.2530 0.099 Uiso 1 1 calc R
C24 C 0.4311(6) 0.3366(4) 0.2167(4) 0.048(2) Uani 1 1 d .
C25 C 0.4512(6) 0.3594(4) 0.1328(4) 0.064(3) Uani 1 1 d .
H25A H 0.4621 0.4050 0.1337 0.096 Uiso 1 1 calc R
H25B H 0.4004 0.3501 0.0964 0.096 Uiso 1 1 calc R
H25C H 0.5037 0.3375 0.1159 0.096 Uiso 1 1 calc R
C26 C 0.5190(6) 0.3478(6) 0.2698(5) 0.105(4) Uani 1 1 d .
H26A H 0.5307 0.3931 0.2743 0.157 Uiso 1 1 calc R
H26B H 0.5686 0.3270 0.2463 0.157 Uiso 1 1 calc R
H26C H 0.5121 0.3301 0.3219 0.157 Uiso 1 1 calc R
C27 C 0.4168(6) 0.2634(4) 0.2096(6) 0.083(3) Uani 1 1 d .
H27A H 0.4046 0.2461 0.2607 0.124 Uiso 1 1 calc R
H27B H 0.4703 0.2437 0.1913 0.124 Uiso 1 1 calc R
H27C H 0.3666 0.2547 0.1722 0.124 Uiso 1 1 calc R
C28 C 0.5479(6) 0.0904(5) 0.1655(4) 0.062(3) Uani 1 1 d .
H28A H 0.5618 0.0688 0.1166 0.074 Uiso 1 1 calc R
H28B H 0.5603 0.1360 0.1599 0.074 Uiso 1 1 calc R
C29 C 0.4521(6) 0.0802(4) 0.1817(4) 0.052(3) Uani 1 1 d .
H29A H 0.4293 0.0404 0.1581 0.062 Uiso 1 1 calc R
H29B H 0.4147 0.1157 0.1615 0.062 Uiso 1 1 calc R
C30 C 0.4554(6) 0.0772(5) 0.2720(4) 0.059(3) Uani 1 1 d .
H30A H 0.4560 0.1200 0.2951 0.071 Uiso 1 1 calc R
H30B H 0.4044 0.0534 0.2903 0.071 Uiso 1 1 calc R
C31 C 0.5424(6) 0.0427(4) 0.2918(4) 0.049(3) Uani 1 1 d .
H31A H 0.5665 0.0539 0.3450 0.059 Uiso 1 1 calc R
H31B H 0.5337 -0.0035 0.2889 0.059 Uiso 1 1 calc R
C32 C 0.7104(8) 0.2114(5) 0.2981(4) 0.077(4) Uani 1 1 d .
H32A H 0.7312 0.1946 0.3500 0.093 Uiso 1 1 calc R
H32B H 0.6449 0.2114 0.2946 0.093 Uiso 1 1 calc R
C33 C 0.7440(6) 0.2763(5) 0.2886(6) 0.063(3) Uani 1 1 d .
H33A H 0.8021 0.2826 0.3174 0.075 Uiso 1 1 calc R
H33B H 0.7016 0.3082 0.3056 0.075 Uiso 1 1 calc R
C34 C 0.7518(8) 0.2780(5) 0.2010(6) 0.100(4) Uani 1 1 d .
H34A H 0.7980 0.3083 0.1873 0.120 Uiso 1 1 calc R
H34B H 0.6948 0.2906 0.1739 0.120 Uiso 1 1 calc R
C35 C 0.7766(6) 0.2113(4) 0.1778(5) 0.057(3) Uani 1 1 d .
H35A H 0.7493 0.2007 0.1255 0.068 Uiso 1 1 calc R
H35B H 0.8417 0.2070 0.1768 0.068 Uiso 1 1 calc R
C36 C 0.8670(6) 0.0814(4) 0.3696(5) 0.065(3) Uani 1 1 d .
H36A H 0.8585 0.1218 0.3970 0.078 Uiso 1 1 calc R
H36B H 0.9042 0.0893 0.3252 0.078 Uiso 1 1 calc R
C37 C 0.9123(8) 0.0334(6) 0.4257(5) 0.098(4) Uani 1 1 d .
H37A H 0.9135 0.0483 0.4805 0.118 Uiso 1 1 calc R
H37B H 0.9734 0.0243 0.4118 0.118 Uiso 1 1 calc R
C38 C 0.8521(9) -0.0241(6) 0.4128(9) 0.166(8) Uani 1 1 d .
H38A H 0.8806 -0.0552 0.3794 0.199 Uiso 1 1 calc R
H38B H 0.8426 -0.0444 0.4636 0.199 Uiso 1 1 calc R
C39 C 0.7717(9) -0.0058(5) 0.3774(7) 0.128(5) Uani 1 1 d .
H39A H 0.7267 -0.0035 0.4167 0.153 Uiso 1 1 calc R
H39B H 0.7517 -0.0370 0.3372 0.153 Uiso 1 1 calc R
C40 C 0.7429(8) -0.0221(6) 0.1244(8) 0.123(5) Uani 1 1 d .
H40A H 0.7637 -0.0577 0.1580 0.148 Uiso 1 1 calc R
H40B H 0.6774 -0.0207 0.1229 0.148 Uiso 1 1 calc R
C41 C 0.7730(9) -0.0297(6) 0.0455(6) 0.105(5) Uani 1 1 d .
H41A H 0.7347 -0.0062 0.0066 0.126 Uiso 1 1 calc R
H41B H 0.7743 -0.0747 0.0302 0.126 Uiso 1 1 calc R
C42 C 0.8645(7) -0.0023(5) 0.0533(5) 0.076(3) Uani 1 1 d .
H42A H 0.8841 0.0112 0.0019 0.091 Uiso 1 1 calc R
H42B H 0.9075 -0.0332 0.0767 0.091 Uiso 1 1 calc R
C43 C 0.8546(7) 0.0550(5) 0.1082(5) 0.065(3) Uani 1 1 d .
H43A H 0.9094 0.0617 0.1418 0.078 Uiso 1 1 calc R
H43B H 0.8412 0.0939 0.0777 0.078 Uiso 1 1 calc R
Li1 Li 0.7286(9) 0.0809(6) 0.2405(6) 0.039(4) Uani 1 1 d .

loop_
_atom_site_aniso_label
_atom_site_aniso_U_11
_atom_site_aniso_U_22
_atom_site_aniso_U_33
_atom_site_aniso_U_23
_atom_site_aniso_U_13
_atom_site_aniso_U_12
Si1 0.0428(17) 0.0255(13) 0.0216(10) 0.0000(10) -0.0051(10) 0.0028(13)
Si2 0.0569(19) 0.0337(15) 0.0279(11) -0.0041(10) -0.0127(12) 0.0079(14)
Si3 0.060(2) 0.0365(15) 0.0302(12) 0.0049(11) -0.0004(12) 0.0109(14)
Si4 0.0360(18) 0.0488(17) 0.0453(14) -0.0066(12) -0.0028(12) 0.0091(14)
O1 0.038(4) 0.058(4) 0.044(3) 0.017(3) 0.010(3) 0.007(3)
O2 0.066(4) 0.034(4) 0.030(3) 0.010(3) 0.023(3) 0.004(3)
O3 0.063(5) 0.056(5) 0.074(4) 0.039(3) -0.020(4) -0.012(4)
O4 0.057(5) 0.064(5) 0.085(4) -0.031(4) 0.029(4) -0.013(4)
C1 0.056(7) 0.058(6) 0.031(4) 0.012(4) 0.012(4) -0.002(5)
C2 0.034(6) 0.049(6) 0.022(4) 0.005(4) -0.013(4) 0.002(5)
C3 0.060(7) 0.043(6) 0.050(5) 0.017(4) -0.015(5) 0.000(5)
C4 0.078(8) 0.080(7) 0.029(4) 0.007(5) -0.028(5) 0.001(6)
C5 0.046(7) 0.055(6) 0.036(4) -0.003(4) -0.004(5) -0.002(5)
C6 0.091(8) 0.030(5) 0.023(4) 0.003(4) 0.004(5) -0.011(6)
C7 0.122(9) 0.034(6) 0.030(4) -0.006(4) -0.003(5) 0.016(6)
C8 0.162(12) 0.052(7) 0.038(5) -0.004(5) 0.020(6) -0.034(8)
C9 0.204(13) 0.045(7) 0.025(4) -0.003(4) -0.017(6) 0.053(7)
C10 0.089(8) 0.045(6) 0.038(5) -0.007(4) -0.004(5) -0.021(6)
C11 0.042(6) 0.040(5) 0.030(4) 0.002(4) -0.007(4) -0.008(5)
C12 0.068(7) 0.050(6) 0.042(5) -0.025(4) 0.002(5) -0.003(6)
C13 0.055(7) 0.061(7) 0.066(6) 0.000(5) 0.016(5) 0.008(6)
C14 0.073(8) 0.071(7) 0.043(5) -0.007(5) 0.029(5) -0.011(6)
C15 0.038(6) 0.039(6) 0.026(4) 0.005(4) 0.004(4) 0.002(5)
C16 0.167(12) 0.083(8) 0.031(5) -0.015(5) -0.055(6) 0.048(8)
C17 0.120(10) 0.054(7) 0.060(6) 0.022(5) 0.024(6) 0.007(7)
C18 0.066(7) 0.031(6) 0.045(5) 0.021(4) -0.013(5) 0.011(5)
C19 0.082(8) 0.086(8) 0.053(6) -0.010(5) -0.030(5) 0.015(6)
C20 0.020(5) 0.033(5) 0.047(5) -0.002(4) 0.003(4) -0.007(5)
C21 0.038(6) 0.034(6) 0.075(6) -0.018(5) 0.008(5) -0.003(5)
C22 0.062(7) 0.042(6) 0.052(5) 0.003(4) -0.005(5) -0.005(5)
C23 0.049(7) 0.067(7) 0.083(6) -0.032(5) 0.004(5) -0.017(6)
C24 0.045(7) 0.053(6) 0.046(5) -0.006(5) 0.007(5) 0.013(5)
C25 0.048(7) 0.079(8) 0.066(6) -0.021(5) 0.010(5) 0.004(6)
C26 0.042(8) 0.170(12) 0.099(8) -0.019(8) -0.016(6) 0.053(8)
C27 0.068(9) 0.055(8) 0.130(8) 0.015(6) 0.047(7) 0.044(6)
C28 0.044(7) 0.096(8) 0.045(5) 0.020(5) -0.009(5) 0.024(6)
C29 0.039(7) 0.053(6) 0.063(6) -0.003(5) -0.012(5) 0.005(5)
C30 0.040(7) 0.092(8) 0.044(5) -0.012(5) 0.002(5) 0.010(6)
C31 0.061(8) 0.062(7) 0.028(4) 0.007(4) 0.021(5) -0.015(6)
C32 0.135(11) 0.069(8) 0.030(5) 0.001(5) 0.022(6) 0.034(8)
C33 0.017(6) 0.055(7) 0.113(8) -0.032(6) -0.015(6) 0.006(5)
C34 0.159(12) 0.043(7) 0.113(8) 0.032(6) 0.123(8) 0.039(7)
C35 0.071(8) 0.038(6) 0.065(6) 0.006(5) 0.035(6) 0.005(6)
C36 0.060(8) 0.082(8) 0.054(6) -0.001(5) 0.009(6) 0.012(7)
C37 0.101(11) 0.152(12) 0.040(5) 0.027(7) -0.005(6) 0.062(10)
C38 0.100(13) 0.088(11) 0.31(2) 0.144(12) -0.003(12) 0.018(10)
C39 0.142(14) 0.075(10) 0.161(11) 0.083(8) -0.026(10) -0.007(9)
C40 0.097(11) 0.102(11) 0.175(13) -0.090(10) 0.048(10) -0.048(9)
C41 0.100(12) 0.119(11) 0.092(9) -0.044(8) -0.024(8) 0.053(10)
C42 0.073(9) 0.110(10) 0.047(6) -0.010(6) 0.020(6) 0.031(8)
C43 0.063(9) 0.075(8) 0.059(6) 0.001(6) 0.017(6) 0.007(7)
Li1 0.049(11) 0.045(10) 0.027(7) 0.012(6) 0.023(7) 0.005(8)

loop_
_atom_type_symbol
_atom_type_description
_atom_type_scat_dispersion_real
_atom_type_scat_dispersion_imag
_atom_type_scat_source
C C 0.0033 0.0016 'International Tables Vol C Tables 4.2.6.8 and 6.1.1.4'
H H 0.0000 0.0000 'International Tables Vol C Tables 4.2.6.8 and 6.1.1.4'
Li Li -0.0003 0.0001 'International Tables Vol C Tables 4.2.6.8 and 6.1.1.4'
O O 0.0106 0.0060 'International Tables Vol C Tables 4.2.6.8 and 6.1.1.4'
Si Si 0.0817 0.0704 'International Tables Vol C Tables 4.2.6.8 and 6.1.1.4'

loop_
_geom_angle_atom_site_label_1
_geom_angle_atom_site_label_2
_geom_angle_atom_site_label_3
_geom_angle
Si3 Si1 Si4 116.69(10)
Si3 Si1 Si2 116.17(12)
Si4 Si1 Si2 116.51(13)
C2 Si2 C1 101.7(3)
C2 Si2 C6 110.9(4)
C1 Si2 C6 101.1(4)
C2 Si2 Si1 108.6(2)
C1 Si2 Si1 107.5(2)
C6 Si2 Si1 124.3(2)
C10 Si3 C11 102.4(4)
C10 Si3 C15 102.8(3)
C11 Si3 C15 110.1(3)
C10 Si3 Si1 107.2(2)
C11 Si3 Si1 108.7(3)
C15 Si3 Si1 123.5(3)
C19 Si4 C24 102.3(4)
C19 Si4 C20 103.2(4)
C24 Si4 C20 110.6(4)
C19 Si4 Si1 107.0(3)
C24 Si4 Si1 124.1(3)
C20 Si4 Si1 107.6(3)
C31 O1 C28 108.5(6)
C31 O1 Li1 131.3(6)
C28 O1 Li1 118.2(6)
C35 O2 C32 108.5(6)
C35 O2 Li1 131.6(6)
C32 O2 Li1 119.7(6)
C39 O3 C36 108.1(7)
C39 O3 Li1 125.3(7)
C36 O3 Li1 120.1(7)
C43 O4 C40 108.3(7)
C43 O4 Li1 131.5(7)
C40 O4 Li1 120.2(8)
Si2 C1 H1A 109.5
Si2 C1 H1B 109.5
H1A C1 H1B 109.5
Si2 C1 H1C 109.5
H1A C1 H1C 109.5
H1B C1 H1C 109.5
C3 C2 C5 105.1(7)
C3 C2 C4 107.0(6)
C5 C2 C4 105.0(6)
C3 C2 Si2 109.9(5)
C5 C2 Si2 113.4(5)
C4 C2 Si2 115.6(6)
C2 C3 H3A 109.5
C2 C3 H3B 109.5
H3A C3 H3B 109.5
C2 C3 H3C 109.5
H3A C3 H3C 109.5
H3B C3 H3C 109.5
C2 C4 H4A 109.5
C2 C4 H4B 109.5
H4A C4 H4B 109.5
C2 C4 H4C 109.5
H4A C4 H4C 109.5
H4B C4 H4C 109.5
C2 C5 H5A 109.5
C2 C5 H5B 109.5
H5A C5 H5B 109.5
C2 C5 H5C 109.5
H5A C5 H5C 109.5
H5B C5 H5C 109.5
C7 C6 C8 105.2(6)
C7 C6 C9 107.9(7)
C8 C6 C9 108.6(7)
C7 C6 Si2 112.6(5)
C8 C6 Si2 112.8(6)
C9 C6 Si2 109.5(5)
C6 C7 H7A 109.5
C6 C7 H7B 109.5
H7A C7 H7B 109.5
C6 C7 H7C 109.5
H7A C7 H7C 109.5
H7B C7 H7C 109.5
C6 C8 H8A 109.5
C6 C8 H8B 109.5
H8A C8 H8B 109.5
C6 C8 H8C 109.5
H8A C8 H8C 109.5
H8B C8 H8C 109.5
C6 C9 H9A 109.5
C6 C9 H9B 109.5
H9A C9 H9B 109.5
C6 C9 H9C 109.5
H9A C9 H9C 109.5
H9B C9 H9C 109.5
Si3 C10 H10A 109.5
Si3 C10 H10B 109.5
H10A C10 H10B 109.5
Si3 C10 H10C 109.5
H10A C10 H10C 109.5
H10B C10 H10C 109.5
C12 C11 C13 105.2(6)
C12 C11 C14 108.1(6)
C13 C11 C14 106.5(7)
C12 C11 Si3 113.3(6)
C13 C11 Si3 108.0(5)
C14 C11 Si3 115.0(6)
C11 C12 H12A 109.5
C11 C12 H12B 109.5
H12A C12 H12B 109.5
C11 C12 H12C 109.5
H12A C12 H12C 109.5
H12B C12 H12C 109.5
C11 C13 H13A 109.5
C11 C13 H13B 109.5
H13A C13 H13B 109.5
C11 C13 H13C 109.5
H13A C13 H13C 109.5
H13B C13 H13C 109.5
C11 C14 H14A 109.5
C11 C14 H14B 109.5
H14A C14 H14B 109.5
C11 C14 H14C 109.5
H14A C14 H14C 109.5
H14B C14 H14C 109.5
C18 C15 C17 107.1(7)
C18 C15 C16 108.4(7)
C17 C15 C16 106.5(6)
C18 C15 Si3 110.0(5)
C17 C15 Si3 111.1(6)
C16 C15 Si3 113.5(5)
C15 C16 H16A 109.5
C15 C16 H16B 109.5
H16A C16 H16B 109.5
C15 C16 H16C 109.5
H16A C16 H16C 109.5
H16B C16 H16C 109.5
C15 C17 H17A 109.5
C15 C17 H17B 109.5
H17A C17 H17B 109.5
C15 C17 H17C 109.5
H17A C17 H17C 109.5
H17B C17 H17C 109.5
C15 C18 H18A 109.5
C15 C18 H18B 109.5
H18A C18 H18B 109.5
C15 C18 H18C 109.5
H18A C18 H18C 109.5
H18B C18 H18C 109.5
Si4 C19 H19A 109.5
Si4 C19 H19B 109.5
H19A C19 H19B 109.5
Si4 C19 H19C 109.5
H19A C19 H19C 109.5
H19B C19 H19C 109.5
C21 C20 C22 108.1(6)
C21 C20 C23 106.4(6)
C22 C20 C23 107.9(7)
C21 C20 Si4 108.0(5)
C22 C20 Si4 112.0(5)
C23 C20 Si4 114.2(5)
C20 C21 H21A 109.5
C20 C21 H21B 109.5
H21A C21 H21B 109.5
C20 C21 H21C 109.5
H21A C21 H21C 109.5
H21B C21 H21C 109.5
C20 C22 H22A 109.5
C20 C22 H22B 109.5
H22A C22 H22B 109.5
C20 C22 H22C 109.5
H22A C22 H22C 109.5
H22B C22 H22C 109.5
C20 C23 H23A 109.5
C20 C23 H23B 109.5
H23A C23 H23B 109.5
C20 C23 H23C 109.5
H23A C23 H23C 109.5
H23B C23 H23C 109.5
C25 C24 C27 105.6(7)
C25 C24 C26 106.2(7)
C27 C24 C26 107.4(7)
C25 C24 Si4 114.7(6)
C27 C24 Si4 110.3(6)
C26 C24 Si4 112.3(6)
C24 C25 H25A 109.5
C24 C25 H25B 109.5
H25A C25 H25B 109.5
C24 C25 H25C 109.5
H25A C25 H25C 109.5
H25B C25 H25C 109.5
C24 C26 H26A 109.5
C24 C26 H26B 109.5
H26A C26 H26B 109.5
C24 C26 H26C 109.5
H26A C26 H26C 109.5
H26B C26 H26C 109.5
C24 C27 H27A 109.5
C24 C27 H27B 109.5
H27A C27 H27B 109.5
C24 C27 H27C 109.5
H27A C27 H27C 109.5
H27B C27 H27C 109.5
O1 C28 C29 106.9(7)
O1 C28 H28A 110.3
C29 C28 H28A 110.3
O1 C28 H28B 110.3
C29 C28 H28B 110.3
H28A C28 H28B 108.6
C28 C29 C30 102.7(6)
C28 C29 H29A 111.2
C30 C29 H29A 111.2
C28 C29 H29B 111.2
C30 C29 H29B 111.2
H29A C29 H29B 109.1
C31 C30 C29 102.4(7)
C31 C30 H30A 111.3
C29 C30 H30A 111.3
C31 C30 H30B 111.3
C29 C30 H30B 111.3
H30A C30 H30B 109.2
O1 C31 C30 105.2(6)
O1 C31 H31A 110.7
C30 C31 H31A 110.7
O1 C31 H31B 110.7
C30 C31 H31B 110.7
H31A C31 H31B 108.8
O2 C32 C33 108.6(8)
O2 C32 H32A 110.0
C33 C32 H32A 110.0
O2 C32 H32B 110.0
C33 C32 H32B 110.0
H32A C32 H32B 108.4
C32 C33 C34 100.4(7)
C32 C33 H33A 111.7
C34 C33 H33A 111.7
C32 C33 H33B 111.7
C34 C33 H33B 111.7
H33A C33 H33B 109.5
C33 C34 C35 105.9(7)
C33 C34 H34A 110.6
C35 C34 H34A 110.6
C33 C34 H34B 110.6
C35 C34 H34B 110.6
H34A C34 H34B 108.7
O2 C35 C34 105.3(7)
O2 C35 H35A 110.7
C34 C35 H35A 110.7
O2 C35 H35B 110.7
C34 C35 H35B 110.7
H35A C35 H35B 108.8
O3 C36 C37 108.1(8)
O3 C36 H36A 110.1
C37 C36 H36A 110.1
O3 C36 H36B 110.1
C37 C36 H36B 110.1
H36A C36 H36B 108.4
C36 C37 C38 101.6(8)
C36 C37 H37A 111.5
C38 C37 H37A 111.5
C36 C37 H37B 111.5
C38 C37 H37B 111.5
H37A C37 H37B 109.3
C39 C38 C37 109.8(10)
C39 C38 H38A 109.7
C37 C38 H38A 109.7
C39 C38 H38B 109.7
C37 C38 H38B 109.7
H38A C38 H38B 108.2
C38 C39 O3 109.0(10)
C38 C39 H39A 109.9
O3 C39 H39A 109.9
C38 C39 H39B 109.9
O3 C39 H39B 109.9
H39A C39 H39B 108.3
C41 C40 O4 106.5(10)
C41 C40 H40A 110.4
O4 C40 H40A 110.4
C41 C40 H40B 110.4
O4 C40 H40B 110.4
H40A C40 H40B 108.6
C40 C41 C42 102.3(9)
C40 C41 H41A 111.3
C42 C41 H41A 111.3
C40 C41 H41B 111.3
C42 C41 H41B 111.3
H41A C41 H41B 109.2
C41 C42 C43 103.6(9)
C41 C42 H42A 111.0
C43 C42 H42A 111.0
C41 C42 H42B 111.0
C43 C42 H42B 111.0
H42A C42 H42B 109.0
O4 C43 C42 104.2(8)
O4 C43 H43A 110.9
C42 C43 H43A 110.9
O4 C43 H43B 110.9
C42 C43 H43B 110.9
H43A C43 H43B 108.9
O2 Li1 O3 105.5(6)
O2 Li1 O4 112.4(7)
O3 Li1 O4 112.4(7)
O2 Li1 O1 107.4(7)
O3 Li1 O1 111.0(7)
O4 Li1 O1 108.1(7)

loop_
_geom_bond_atom_site_label_1
_geom_bond_atom_site_label_2
_geom_bond_distance
Si1 Si3 2.347(3)
Si1 Si4 2.367(3)
Si1 Si2 2.371(3)
Si2 C2 1.917(7)
Si2 C1 1.923(8)
Si2 C6 1.946(8)
Si3 C10 1.917(7)
Si3 C11 1.944(8)
Si3 C15 1.953(7)
Si4 C19 1.919(7)
Si4 C24 1.938(9)
Si4 C20 1.941(8)
O1 C31 1.435(8)
O1 C28 1.458(7)
O1 Li1 1.906(15)
O2 C35 1.395(8)
O2 C32 1.443(9)
O2 Li1 1.896(14)
O3 C39 1.423(10)
O3 C36 1.425(9)
O3 Li1 1.901(12)
O4 C43 1.429(10)
O4 C40 1.450(10)
O4 Li1 1.901(14)
C1 H1A 0.9600
C1 H1B 0.9600
C1 H1C 0.9600
C2 C3 1.521(10)
C2 C5 1.551(10)
C2 C4 1.567(8)
C3 H3A 0.9600
C3 H3B 0.9600
C3 H3C 0.9600
C4 H4A 0.9600
C4 H4B 0.9600
C4 H4C 0.9600
C5 H5A 0.9600
C5 H5B 0.9600
C5 H5C 0.9600
C6 C7 1.532(9)
C6 C8 1.544(12)
C6 C9 1.543(10)
C7 H7A 0.9600
C7 H7B 0.9600
C7 H7C 0.9600
C8 H8A 0.9600
C8 H8B 0.9600
C8 H8C 0.9600
C9 H9A 0.9600
C9 H9B 0.9600
C9 H9C 0.9600
C10 H10A 0.9600
C10 H10B 0.9600
C10 H10C 0.9600
C11 C12 1.518(9)
C11 C13 1.536(9)
C11 C14 1.538(10)
C12 H12A 0.9600
C12 H12B 0.9600
C12 H12C 0.9600
C13 H13A 0.9600
C13 H13B 0.9600
C13 H13C 0.9600
C14 H14A 0.9600
C14 H14B 0.9600
C14 H14C 0.9600
C15 C18 1.510(10)
C15 C17 1.538(11)
C15 C16 1.557(9)
C16 H16A 0.9600
C16 H16B 0.9600
C16 H16C 0.9600
C17 H17A 0.9600
C17 H17B 0.9600
C17 H17C 0.9600
C18 H18A 0.9600
C18 H18B 0.9600
C18 H18C 0.9600
C19 H19A 0.9600
C19 H19B 0.9600
C19 H19C 0.9600
C20 C21 1.522(10)
C20 C22 1.531(8)
C20 C23 1.570(10)
C21 H21A 0.9600
C21 H21B 0.9600
C21 H21C 0.9600
C22 H22A 0.9600
C22 H22B 0.9600
C22 H22C 0.9600
C23 H23A 0.9600
C23 H23B 0.9600
C23 H23C 0.9600
C24 C25 1.534(10)
C24 C27 1.539(11)
C24 C26 1.550(10)
C25 H25A 0.9600
C25 H25B 0.9600
C25 H25C 0.9600
C26 H26A 0.9600
C26 H26B 0.9600
C26 H26C 0.9600
C27 H27A 0.9600
C27 H27B 0.9600
C27 H27C 0.9600
C28 C29 1.478(10)
C28 H28A 0.9700
C28 H28B 0.9700
C29 C30 1.517(9)
C29 H29A 0.9700
C29 H29B 0.9700
C30 C31 1.495(10)
C30 H30A 0.9700
C30 H30B 0.9700
C31 H31A 0.9700
C31 H31B 0.9700
C32 C33 1.451(11)
C32 H32A 0.9700
C32 H32B 0.9700
C33 C34 1.484(11)
C33 H33A 0.9700
C33 H33B 0.9700
C34 C35 1.491(11)
C34 H34A 0.9700
C34 H34B 0.9700
C35 H35A 0.9700
C35 H35B 0.9700
C36 C37 1.500(10)
C36 H36A 0.9700
C36 H36B 0.9700
C37 C38 1.500(14)
C37 H37A 0.9700
C37 H37B 0.9700
C38 C39 1.352(13)
C38 H38A 0.9700
C38 H38B 0.9700
C39 H39A 0.9700
C39 H39B 0.9700
C40 C41 1.434(13)
C40 H40A 0.9700
C40 H40B 0.9700
C41 C42 1.470(13)
C41 H41A 0.9700
C41 H41B 0.9700
C42 C43 1.519(11)
C42 H42A 0.9700
C42 H42B 0.9700
C43 H43A 0.9700
C43 H43B 0.9700
